data_4112758
loop_
_publ_author_name
'Brendan F. Abrahams'
'Timothy A. Hudson'
'Richard Robson'

_publ_section_title
;
 Highly Symmetric Networks Derived from Cubane-Related Octametallic
 Complexes of a New Oxyanion of Carbon, C4O74-, Each Molecule Attached to
 Eight Neighbors by 24 Equivalent Hydrogen Bonds
;
_journal_name_full 'Journal of the American Chemical Society'
_journal_page_first 8624
_journal_page_last 8625
_journal_paper_doi 10.1021/ja048293+
_journal_volume 126
_journal_year 2004
_chemical_formula_moiety '(Fe 2+)8, (C4 O7 4-)4, (H2 O)12, (H2 O)24'
_chemical_formula_sum 'C16 H72 Fe8 O64'
_chemical_formula_weight 1735.54
_chemical_name_systematic
;
 ?
;
_space_group_IT_number 217
_symmetry_cell_setting cubic
_symmetry_space_group_name_Hall 'I -4 2 3'
_symmetry_space_group_name_H-M 'I -4 3 m'
_atom_sites_solution_hydrogens geom
_atom_sites_solution_primary direct
_atom_sites_solution_secondary difmap
_audit_creation_method SHELXL-97
_cell_angle_alpha 90.00
_cell_angle_beta 90.00
_cell_angle_gamma 90.00
_cell_formula_units_Z 2
_cell_length_a 15.0971(19)
_cell_length_b 15.0971(19)
_cell_length_c 15.0971(19)
_cell_measurement_reflns_used 1256
_cell_measurement_temperature 273(2)
_cell_measurement_theta_max 25.0
_cell_measurement_theta_min 1.9
_cell_volume 3441.0(8)
_computing_cell_refinement 'Bruker SMART'
_computing_data_collection 'Bruker SMART'
_computing_data_reduction 'Bruker SAINT'
_computing_structure_refinement 'SHELXL-97 (Sheldrick, 1997)'
_computing_structure_solution 'SHELXL-97 (Sheldrick, 1997)'
_diffrn_ambient_temperature 273(2)
_diffrn_measured_fraction_theta_full 1.000
_diffrn_measured_fraction_theta_max 1.000
_diffrn_measurement_device_type 'Bruker CCD area detector'
_diffrn_measurement_method 'phi and omega scans'
_diffrn_radiation_monochromator graphite
_diffrn_radiation_source 'fine-focus sealed tube'
_diffrn_radiation_type MoK\a
_diffrn_radiation_wavelength 0.71073
_diffrn_reflns_av_R_equivalents 0.0964
_diffrn_reflns_av_sigmaI/netI 0.0384
_diffrn_reflns_limit_h_max 14
_diffrn_reflns_limit_h_min -17
_diffrn_reflns_limit_k_max 17
_diffrn_reflns_limit_k_min -17
_diffrn_reflns_limit_l_max 14
_diffrn_reflns_limit_l_min -17
_diffrn_reflns_number 8659
_diffrn_reflns_theta_full 24.99
_diffrn_reflns_theta_max 24.99
_diffrn_reflns_theta_min 1.91
_diffrn_standards_decay_% 0
_exptl_absorpt_coefficient_mu 1.757
_exptl_absorpt_correction_T_max 1.000
_exptl_absorpt_correction_T_min 0.842
_exptl_absorpt_correction_type multi-scan
_exptl_absorpt_process_details
;
 Sheldrick, G. M. SADABS
;
_exptl_crystal_colour yellow
_exptl_crystal_density_diffrn 1.675
_exptl_crystal_description 'rhombic dodecahedron'
_exptl_crystal_F_000 1776
_exptl_crystal_size_max 0.09
_exptl_crystal_size_mid 0.09
_exptl_crystal_size_min 0.09
_refine_diff_density_max 0.320
_refine_diff_density_min -0.378
_refine_diff_density_rms 0.072
_refine_ls_abs_structure_details 'Flack H D (1983), Acta Cryst. A39, 876-881'
_refine_ls_abs_structure_Flack 0.07(6)
_refine_ls_extinction_method none
_refine_ls_goodness_of_fit_ref 1.092
_refine_ls_hydrogen_treatment mixed
_refine_ls_matrix_type full
_refine_ls_number_parameters 61
_refine_ls_number_reflns 597
_refine_ls_number_restraints 0
_refine_ls_restrained_S_all 1.092
_refine_ls_R_factor_all 0.0496
_refine_ls_R_factor_gt 0.0432
_refine_ls_shift/su_max 0.001
_refine_ls_shift/su_mean 0.000
_refine_ls_structure_factor_coef Fsqd
_refine_ls_weighting_details 'calc w=1/[\s^2^(Fo^2^)+(0.0552P)^2^+3.5423P] where P=(Fo^2^+2Fc^2^)/3'
_refine_ls_weighting_scheme calc
_refine_ls_wR_factor_gt 0.0964
_refine_ls_wR_factor_ref 0.0987
_reflns_number_gt 547
_reflns_number_total 597
_reflns_threshold_expression >2sigma(I)
_cod_data_source_file ja0482932Bsi20040609_034054.cif
_cod_data_source_block thfebcca
_cod_database_code 4112758

loop_
_symmetry_equiv_pos_as_xyz
'x, y, z'
'-x, -y, z'
'-x, y, -z'
'x, -y, -z'
'z, x, y'
'z, -x, -y'
'-z, -x, y'
'-z, x, -y'
'y, z, x'
'-y, z, -x'
'y, -z, -x'
'-y, -z, x'
'y, x, z'
'-y, -x, z'
'y, -x, -z'
'-y, x, -z'
'x, z, y'
'-x, z, -y'
'-x, -z, y'
'x, -z, -y'
'z, y, x'
'z, -y, -x'
'-z, y, -x'
'-z, -y, x'
'x+1/2, y+1/2, z+1/2'
'-x+1/2, -y+1/2, z+1/2'
'-x+1/2, y+1/2, -z+1/2'
'x+1/2, -y+1/2, -z+1/2'
'z+1/2, x+1/2, y+1/2'
'z+1/2, -x+1/2, -y+1/2'
'-z+1/2, -x+1/2, y+1/2'
'-z+1/2, x+1/2, -y+1/2'
'y+1/2, z+1/2, x+1/2'
'-y+1/2, z+1/2, -x+1/2'
'y+1/2, -z+1/2, -x+1/2'
'-y+1/2, -z+1/2, x+1/2'
'y+1/2, x+1/2, z+1/2'
'-y+1/2, -x+1/2, z+1/2'
'y+1/2, -x+1/2, -z+1/2'
'-y+1/2, x+1/2, -z+1/2'
'x+1/2, z+1/2, y+1/2'
'-x+1/2, z+1/2, -y+1/2'
'-x+1/2, -z+1/2, y+1/2'
'x+1/2, -z+1/2, -y+1/2'
'z+1/2, y+1/2, x+1/2'
'z+1/2, -y+1/2, -x+1/2'
'-z+1/2, y+1/2, -x+1/2'
'-z+1/2, -y+1/2, x+1/2'

loop_
_atom_site_label
_atom_site_type_symbol
_atom_site_fract_x
_atom_site_fract_y
_atom_site_fract_z
_atom_site_U_iso_or_equiv
_atom_site_adp_type
_atom_site_occupancy
_atom_site_symmetry_multiplicity
_atom_site_calc_flag
_atom_site_refinement_flags
C1 C 0.6182(5) 0.3818(5) 0.6182(5) 0.031(3) Uani 1 6 d S
C2 C 0.5587(4) 0.3240(3) 0.6760(3) 0.0343(15) Uani 1 2 d S
O1 O 0.5635(2) 0.4365(2) 0.5635(2) 0.0248(16) Uani 1 6 d S
O2 O 0.4756(3) 0.3329(2) 0.6671(2) 0.0439(12) Uani 1 2 d S
O3 O 0.5940(3) 0.2707(2) 0.7293(2) 0.0555(18) Uani 1 2 d S
O4 O 0.2709(4) 0.2709(4) 1.1267(5) 0.113(3) Uani 1 2 d S
Fe1 Fe 0.42403(5) 0.42403(5) 0.57597(5) 0.0214(4) Uani 1 6 d S
Fe2 Fe 0.73491(7) 0.26509(7) 0.73491(7) 0.0473(6) Uani 1 6 d S
O5 O 0.3891(17) 0.3891(17) 1.065(2) 0.130 Uiso 0.32(2) 2 d SP
O6 O 0.423(2) 0.320(3) 1.047(2) 0.130 Uiso 0.209(13) 1 d P
O7 O 0.458(2) 0.458(2) 0.853(3) 0.130 Uiso 0.254(19) 2 d SP
O8 O 0.5000 0.5000 0.818(3) 0.130 Uiso 0.41(3) 4 d SP
O9 O 0.402(4) 0.375(4) 0.914(3) 0.130 Uiso 0.140(13) 1 d P
O10 O 0.419(3) 0.306(4) 0.957(4) 0.130 Uiso 0.145(12) 1 d P
O11 O 0.502(4) 0.363(4) 0.906(4) 0.130 Uiso 0.119(13) 1 d P

loop_
_atom_site_aniso_label
_atom_site_aniso_U_11
_atom_site_aniso_U_22
_atom_site_aniso_U_33
_atom_site_aniso_U_23
_atom_site_aniso_U_13
_atom_site_aniso_U_12
C1 0.031(3) 0.031(3) 0.031(3) -0.001(3) 0.001(3) -0.001(3)
C2 0.035(4) 0.034(2) 0.034(2) 0.009(3) 0.002(2) -0.002(2)
O1 0.0248(16) 0.0248(16) 0.0248(16) 0.0057(17) -0.0057(17) 0.0057(17)
O2 0.033(3) 0.049(2) 0.049(2) 0.023(3) -0.0009(15) 0.0009(15)
O3 0.049(3) 0.059(2) 0.059(2) 0.039(3) -0.0089(16) 0.0089(16)
O4 0.144(5) 0.144(5) 0.053(4) -0.019(3) -0.019(3) -0.064(6)
Fe1 0.0214(4) 0.0214(4) 0.0214(4) 0.0007(4) 0.0007(4) -0.0007(4)
Fe2 0.0473(6) 0.0473(6) 0.0473(6) 0.0148(5) -0.0148(5) 0.0148(5)

loop_
_atom_type_symbol
_atom_type_description
_atom_type_scat_dispersion_real
_atom_type_scat_dispersion_imag
_atom_type_scat_source
C C 0.0033 0.0016 'International Tables Vol C Tables 4.2.6.8 and 6.1.1.4'
H H 0.0000 0.0000 'International Tables Vol C Tables 4.2.6.8 and 6.1.1.4'
O O 0.0106 0.0060 'International Tables Vol C Tables 4.2.6.8 and 6.1.1.4'
Fe Fe 0.3463 0.8444 'International Tables Vol C Tables 4.2.6.8 and 6.1.1.4'

loop_
_geom_angle_atom_site_label_1
_geom_angle_atom_site_label_2
_geom_angle_atom_site_label_3
_geom_angle
_geom_angle_site_symmetry_1
_geom_angle_site_symmetry_3
O1 C1 C2 108.7(5) . 6_566
O1 C1 C2 108.7(5) . 12_665
C2 C1 C2 110.2(5) 6_566 12_665
O1 C1 C2 108.7(5) . .
C2 C1 C2 110.2(5) 6_566 .
C2 C1 C2 110.2(5) 12_665 .
O3 C2 O2 123.8(6) . .
O3 C2 C1 118.8(6) . .
O2 C2 C1 117.4(6) . .
C1 O1 Fe1 118.03(16) . 2_665
C1 O1 Fe1 118.03(16) . 3_656
Fe1 O1 Fe1 99.7(2) 2_665 3_656
C1 O1 Fe1 118.03(16) . .
Fe1 O1 Fe1 99.7(2) 2_665 .
Fe1 O1 Fe1 99.7(2) 3_656 .
C2 O2 Fe1 120.4(4) . .
C2 O3 Fe2 118.4(4) . .
O2 Fe1 O2 93.25(19) 11_566 .
O2 Fe1 O2 93.25(19) 11_566 8_656
O2 Fe1 O2 93.25(19) . 8_656
O2 Fe1 O1 132.59(8) 11_566 2_665
O2 Fe1 O1 132.59(8) . 2_665
O2 Fe1 O1 75.4(2) 8_656 2_665
O2 Fe1 O1 75.4(2) 11_566 3_656
O2 Fe1 O1 132.59(8) . 3_656
O2 Fe1 O1 132.59(8) 8_656 3_656
O1 Fe1 O1 79.4(2) 2_665 3_656
O2 Fe1 O1 132.59(8) 11_566 .
O2 Fe1 O1 75.4(2) . .
O2 Fe1 O1 132.59(8) 8_656 .
O1 Fe1 O1 79.4(2) 2_665 .
O1 Fe1 O1 79.4(2) 3_656 .
O4 Fe2 O4 94.7(3) 8_756 3_657
O4 Fe2 O4 94.7(3) 8_756 10_646
O4 Fe2 O4 94.7(3) 3_657 10_646
O4 Fe2 O3 89.8(2) 8_756 6_566
O4 Fe2 O3 89.8(2) 3_657 6_566
O4 Fe2 O3 173.4(3) 10_646 6_566
O4 Fe2 O3 89.8(2) 8_756 12_665
O4 Fe2 O3 173.4(3) 3_657 12_665
O4 Fe2 O3 89.8(2) 10_646 12_665
O3 Fe2 O3 85.4(2) 6_566 12_665
O4 Fe2 O3 173.4(3) 8_756 .
O4 Fe2 O3 89.8(2) 3_657 .
O4 Fe2 O3 89.8(2) 10_646 .
O3 Fe2 O3 85.4(2) 6_566 .
O3 Fe2 O3 85.4(2) 12_665 .
O6 O5 O6 135(5) . 13
O6 O5 O11 57(3) . 3_657
O6 O5 O11 168(4) 13 3_657
O6 O5 O11 168(4) . 15_567
O6 O5 O11 57(3) 13 15_567
O11 O5 O11 111(4) 3_657 15_567
O5 O6 O10 109(5) . .
O5 O6 O11 81(4) . 3_657
O10 O6 O11 124(5) . 3_657
O8 O7 O9 171(3) . .
O8 O7 O9 171(3) . 13
O9 O7 O9 18(5) . 13
O8 O7 O11 120(3) . .
O9 O7 O11 51(3) . .
O9 O7 O11 69(4) 13 .
O8 O7 O11 120(3) . 13
O9 O7 O11 69(4) . 13
O9 O7 O11 51(3) 13 13
O11 O7 O11 113(5) . 13
O8 O7 O7 30(4) . 2_665
O9 O7 O7 147(2) . 2_665
O9 O7 O7 147(2) 13 2_665
O11 O7 O7 108(3) . 2_665
O11 O7 O7 108(3) 13 2_665
O7 O8 O7 119(7) 2_665 .
O9 O9 O10 137(4) 13 .
O9 O9 O11 142(3) 13 .
O10 O9 O11 75(5) . .
O9 O9 O10 30(2) 13 13
O10 O9 O10 107(5) . 13
O11 O9 O10 155(5) . 13
O9 O9 O7 81(2) 13 .
O10 O9 O7 139(6) . .
O11 O9 O7 65(3) . .
O10 O9 O7 109(4) 13 .
O9 O10 O6 113(6) . .
O9 O10 O11 60(4) . .
O6 O10 O11 110(5) . .
O9 O10 O9 13(4) . 13
O6 O10 O9 105(5) . 13
O11 O10 O9 72(3) . 13
O6 O11 O9 141(5) 3_657 .
O6 O11 O10 97(4) 3_657 .
O9 O11 O10 45(3) . .
O6 O11 O5 42(3) 3_657 3_657
O9 O11 O5 152(5) . 3_657
O10 O11 O5 134(4) . 3_657
O6 O11 O7 148(5) 3_657 .
O9 O11 O7 65(3) . .
O10 O11 O7 110(4) . .
O5 O11 O7 106(4) 3_657 .

loop_
_geom_bond_atom_site_label_1
_geom_bond_atom_site_label_2
_geom_bond_distance
_geom_bond_site_symmetry_2
C1 O1 1.431(14) .
C1 C2 1.527(7) 6_566
C1 C2 1.527(7) 12_665
C1 C2 1.527(7) .
C2 O3 1.257(8) .
C2 O2 1.269(8) .
O1 Fe1 2.122(3) 2_665
O1 Fe1 2.122(3) 3_656
O1 Fe1 2.122(3) .
O2 Fe1 2.095(5) .
O3 Fe2 2.130(5) .
O4 Fe2 2.094(7) 3_657
Fe1 O2 2.095(5) 11_566
Fe1 O2 2.095(5) 8_656
Fe1 O1 2.122(3) 2_665
Fe1 O1 2.122(3) 3_656
Fe2 O4 2.094(7) 8_756
Fe2 O4 2.094(7) 3_657
Fe2 O4 2.094(7) 10_646
Fe2 O3 2.130(5) 6_566
Fe2 O3 2.130(5) 12_665
O5 O6 1.19(4) .
O5 O6 1.19(4) 13
O5 O11 1.75(7) 3_657
O5 O11 1.75(7) 15_567
O6 O10 1.37(5) .
O6 O11 1.48(7) 3_657
O7 O8 1.03(5) .
O7 O9 1.77(6) .
O7 O9 1.77(6) 13
O7 O11 1.77(6) .
O7 O11 1.77(6) 13
O7 O7 1.78(10) 2_665
O8 O7 1.03(5) 2_665
O9 O9 0.57(16) 13
O9 O10 1.26(6) .
O9 O11 1.52(8) .
O9 O10 1.72(10) 13
O10 O11 1.70(9) .
O10 O9 1.72(10) 13
O11 O6 1.48(7) 3_657
O11 O5 1.75(7) 3_657
